data_7222358
loop_
_publ_author_name
'Palmucci, Jessica'
'Mahmudov, Kamran T.'
'Guedes da Silva, M. F\'atima C.'
'Martins, Lu\'isa Margarida'
'Marchetti, Fabio'
'Pettinari, Claudio'
'Pombeiro, Armando J. L.'

_publ_section_title
;
 Arylhydrazones of Barbituric Acid: synthesis, coordination ability and
 catalytic activity of their CoII/III and CuII complexes toward
 peroxidative oxidation of alkanes
;
_journal_name_full 'RSC Adv.'
_journal_paper_doi 10.1039/C5RA14078A
_journal_year 2015
_chemical_formula_moiety 'C20 H26 N8 Na2 O18 S2'
_chemical_formula_sum 'C20 H26 N8 Na2 O18 S2'
_chemical_formula_weight 776.59
_chemical_name_systematic
;
 ?
;
_space_group_crystal_system triclinic
_space_group_IT_number 2
_space_group_name_Hall '-P 1'
_space_group_name_H-M_alt 'P -1'
_symmetry_space_group_name_Hall '-P 1'
_symmetry_space_group_name_H-M 'P -1'
_atom_sites_solution_hydrogens mixed
_audit_creation_method SHELXL-2014
_audit_update_record
;
2015-03-20 deposited with the CCDC.
2015-09-29 downloaded from the CCDC.
;
_cell_angle_alpha 63.001(4)
_cell_angle_beta 74.356(5)
_cell_angle_gamma 76.484(5)
_cell_formula_units_Z 1
_cell_length_a 8.2720(9)
_cell_length_b 10.0598(8)
_cell_length_c 10.6312(8)
_cell_measurement_reflns_used 3245
_cell_measurement_temperature 150(2)
_cell_measurement_theta_max 25.61
_cell_measurement_theta_min 2.42
_cell_volume 752.64(12)
_computing_cell_refinement 'Bruker SAINT'
_computing_data_collection 'Bruker APEX2'
_computing_data_reduction 'Bruker SAINT'
_computing_molecular_graphics 'Ortep-3 for Windows (Farrugia, 1997)'
_computing_publication_material 'WinGX publication routines (Farrugia, 1999)'
_computing_structure_refinement 'SHELXL-2013 (Sheldrick, 2013)'
_computing_structure_solution 'SIR97 (Giacovazzo et al, 1997)'
_diffrn_ambient_temperature 150(2)
_diffrn_measured_fraction_theta_full 0.767
_diffrn_measured_fraction_theta_max 0.768
_diffrn_measurement_device_type 'Bruker APEX-II CCD'
_diffrn_measurement_method '\f and \w scans'
_diffrn_radiation_type MoK\a
_diffrn_radiation_wavelength 0.71069
_diffrn_reflns_av_R_equivalents 0.0286
_diffrn_reflns_av_unetI/netI 0.0290
_diffrn_reflns_laue_measured_fraction_full 0.767
_diffrn_reflns_laue_measured_fraction_max 0.768
_diffrn_reflns_limit_h_max 10
_diffrn_reflns_limit_h_min -10
_diffrn_reflns_limit_k_max 12
_diffrn_reflns_limit_k_min -12
_diffrn_reflns_limit_l_max 12
_diffrn_reflns_limit_l_min -12
_diffrn_reflns_number 7194
_diffrn_reflns_point_group_measured_fraction_full 0.767
_diffrn_reflns_point_group_measured_fraction_max 0.768
_diffrn_reflns_theta_full 25.240
_diffrn_reflns_theta_max 25.744
_diffrn_reflns_theta_min 2.420
_exptl_absorpt_coefficient_mu 0.303
_exptl_absorpt_correction_T_max 0.868
_exptl_absorpt_correction_T_min 0.777
_exptl_absorpt_correction_type multi-scan
_exptl_absorpt_process_details sadabs
_exptl_crystal_colour colourless
_exptl_crystal_density_diffrn 1.713
_exptl_crystal_description block
_exptl_crystal_F_000 400
_exptl_crystal_size_max 0.335
_exptl_crystal_size_mid 0.225
_exptl_crystal_size_min 0.130
_refine_diff_density_max 0.397
_refine_diff_density_min -0.274
_refine_diff_density_rms 0.081
_refine_ls_extinction_method none
_refine_ls_goodness_of_fit_ref 0.955
_refine_ls_hydrogen_treatment mixed
_refine_ls_matrix_type full
_refine_ls_number_parameters 253
_refine_ls_number_reflns 2203
_refine_ls_number_restraints 6
_refine_ls_restrained_S_all 0.957
_refine_ls_R_factor_all 0.0525
_refine_ls_R_factor_gt 0.0396
_refine_ls_shift/su_max 0.001
_refine_ls_shift/su_mean 0.000
_refine_ls_structure_factor_coef Fsqd
_refine_ls_weighting_details 'w=1/[\s^2^(Fo^2^)+(0.0656P)^2^+0.2732P] where P=(Fo^2^+2Fc^2^)/3'
_refine_ls_weighting_scheme calc
_refine_ls_wR_factor_gt 0.0943
_refine_ls_wR_factor_ref 0.1008
_reflns_Friedel_coverage 0.000
_reflns_number_gt 1752
_reflns_number_total 2203
_reflns_threshold_expression 'I > 2\s(I)'
_cod_data_source_file c5ra14078a2.cif
_cod_data_source_block 1
_cod_database_code 7222358
_shelx_space_group_comment
;
The symmetry employed for this shelxl refinement is uniquely defined
by the following loop, which should always be used as a source of
symmetry information in preference to the above space-group names.
They are only intended as comments.
;
_shelx_estimated_absorpt_t_min 0.905
_shelx_estimated_absorpt_t_max 0.962
_shelxl_version_number 2014-3

loop_
_space_group_symop_operation_xyz
'x, y, z'
'-x, -y, -z'

loop_
_atom_site_label
_atom_site_type_symbol
_atom_site_fract_x
_atom_site_fract_y
_atom_site_fract_z
_atom_site_U_iso_or_equiv
_atom_site_adp_type
_atom_site_occupancy
_atom_site_site_symmetry_order
_atom_site_calc_flag
_atom_site_refinement_flags_posn
_atom_site_refinement_flags_adp
C1 C 0.3192(3) 0.5698(3) 0.1108(2) 0.0246(6) Uani 1 1 d . .
C2 C 0.3468(3) 0.5370(3) 0.2468(2) 0.0254(6) Uani 1 1 d . .
C3 C 0.4027(4) 0.6452(3) 0.2669(3) 0.0340(7) Uani 1 1 d . .
H3 H 0.4214 0.6238 0.3589 0.041 Uiso 1 1 calc R U
C4 C 0.4308(4) 0.7826(3) 0.1548(3) 0.0410(8) Uani 1 1 d . .
H4 H 0.4666 0.8567 0.1696 0.049 Uiso 1 1 calc R U
C5 C 0.4067(4) 0.8123(3) 0.0202(3) 0.0404(8) Uani 1 1 d . .
H5 H 0.4288 0.9063 -0.0578 0.048 Uiso 1 1 calc R U
C6 C 0.3513(4) 0.7077(3) -0.0019(3) 0.0338(7) Uani 1 1 d . .
H6 H 0.3348 0.7298 -0.0948 0.041 Uiso 1 1 calc R U
C7 C 0.1748(3) 0.4002(3) -0.0618(2) 0.0245(6) Uani 1 1 d . .
C8 C 0.1417(3) 0.2492(3) 0.0408(2) 0.0271(6) Uani 1 1 d . .
C9 C 0.1466(3) 0.4575(3) -0.2103(2) 0.0269(6) Uani 1 1 d . .
C10 C 0.0701(4) 0.2113(3) -0.1487(2) 0.0284(6) Uani 1 1 d . .
N1 N 0.2582(3) 0.4625(2) 0.0897(2) 0.0269(5) Uani 1 1 d . .
N2 N 0.2261(3) 0.4981(2) -0.0359(2) 0.0251(5) Uani 1 1 d . .
N3 N 0.1004(3) 0.3537(2) -0.2411(2) 0.0290(6) Uani 1 1 d D .
N4 N 0.0914(3) 0.1647(2) -0.0097(2) 0.0311(6) Uani 1 1 d D .
O1 O 0.1558(3) 0.1957(2) 0.16733(17) 0.0399(6) Uani 1 1 d . .
O2 O 0.0284(3) 0.1262(2) -0.18387(18) 0.0400(6) Uani 1 1 d . .
O3 O 0.1626(3) 0.5843(2) -0.30132(18) 0.0418(6) Uani 1 1 d . .
O10 O 0.5109(3) -0.0373(3) 0.3250(2) 0.0477(6) Uani 1 1 d . .
O11 O 0.3308(3) 0.2526(2) 0.34803(18) 0.0411(6) Uani 1 1 d . .
O12 O 0.1303(3) 0.3956(2) 0.46666(18) 0.0415(5) Uani 1 1 d . .
O13 O 0.4223(3) 0.3402(2) 0.4901(2) 0.0505(7) Uani 1 1 d . .
O20 O 0.2763(3) -0.1426(3) 0.6449(2) 0.0520(7) Uani 1 1 d D .
O30 O -0.0463(3) 0.1384(2) 0.5531(2) 0.0465(6) Uani 1 1 d D .
Na2 Na 0.21705(16) 0.03564(12) 0.40917(10) 0.0391(3) Uani 1 1 d . .
S2 S 0.30363(9) 0.36840(7) 0.40040(6) 0.0272(2) Uani 1 1 d . .
H1N H 0.245(4) 0.375(4) 0.161(3) 0.041 Uiso 1 1 d . U
H3N H 0.087(4) 0.382(3) -0.328(2) 0.041 Uiso 1 1 d D U
H4N H 0.059(4) 0.077(3) 0.051(3) 0.041 Uiso 1 1 d D U
H10A H 0.548(4) -0.125(4) 0.374(3) 0.041 Uiso 1 1 d . U
H10B H 0.573(4) 0.017(4) 0.328(3) 0.041 Uiso 1 1 d . U
H20A H 0.202(3) -0.204(3) 0.705(3) 0.041 Uiso 1 1 d D U
H20B H 0.371(3) -0.205(3) 0.634(3) 0.041 Uiso 1 1 d D U
H30A H -0.013(4) 0.144(4) 0.620(3) 0.041 Uiso 1 1 d D U
H30B H -0.051(5) 0.214(4) 0.499(3) 0.041 Uiso 1 1 d . U

loop_
_atom_site_aniso_label
_atom_site_aniso_U_11
_atom_site_aniso_U_22
_atom_site_aniso_U_33
_atom_site_aniso_U_23
_atom_site_aniso_U_13
_atom_site_aniso_U_12
C1 0.0287(17) 0.0231(13) 0.0246(11) -0.0108(11) -0.0052(10) -0.0060(12)
C2 0.0303(17) 0.0243(14) 0.0239(11) -0.0101(11) -0.0058(11) -0.0072(13)
C3 0.047(2) 0.0300(15) 0.0283(12) -0.0108(12) -0.0086(12) -0.0124(15)
C4 0.060(2) 0.0312(16) 0.0416(15) -0.0151(14) -0.0107(14) -0.0221(16)
C5 0.058(2) 0.0289(16) 0.0323(14) -0.0050(13) -0.0074(14) -0.0203(16)
C6 0.046(2) 0.0310(15) 0.0240(12) -0.0081(12) -0.0065(12) -0.0121(15)
C7 0.0314(17) 0.0220(14) 0.0217(11) -0.0088(11) -0.0056(10) -0.0065(12)
C8 0.0331(18) 0.0252(14) 0.0242(11) -0.0092(11) -0.0071(11) -0.0064(13)
C9 0.0329(18) 0.0269(15) 0.0239(11) -0.0100(12) -0.0054(11) -0.0103(13)
C10 0.0359(19) 0.0286(15) 0.0244(12) -0.0117(12) -0.0057(11) -0.0097(14)
N1 0.0396(16) 0.0230(12) 0.0205(10) -0.0064(9) -0.0079(9) -0.0115(11)
N2 0.0315(15) 0.0254(12) 0.0214(9) -0.0099(9) -0.0072(9) -0.0063(11)
N3 0.0461(17) 0.0259(12) 0.0167(9) -0.0053(9) -0.0074(9) -0.0137(12)
N4 0.0523(18) 0.0224(12) 0.0210(10) -0.0039(9) -0.0103(10) -0.0162(12)
O1 0.0681(16) 0.0334(11) 0.0222(8) -0.0044(8) -0.0158(9) -0.0206(11)
O2 0.0673(17) 0.0334(12) 0.0285(9) -0.0115(9) -0.0125(9) -0.0224(11)
O3 0.0707(17) 0.0271(11) 0.0283(9) -0.0004(9) -0.0194(10) -0.0195(11)
O10 0.0681(19) 0.0317(12) 0.0422(11) -0.0054(10) -0.0241(11) -0.0096(13)
O11 0.0720(18) 0.0213(10) 0.0306(9) -0.0075(8) -0.0115(10) -0.0125(11)
O12 0.0453(15) 0.0421(13) 0.0301(9) -0.0107(9) 0.0013(9) -0.0118(12)
O13 0.0708(18) 0.0348(13) 0.0491(11) -0.0009(10) -0.0404(12) -0.0135(13)
O20 0.0647(19) 0.0417(15) 0.0461(12) -0.0043(11) -0.0209(13) -0.0184(14)
O30 0.0712(18) 0.0358(13) 0.0394(11) -0.0093(10) -0.0175(11) -0.0243(13)
Na2 0.0526(9) 0.0307(6) 0.0350(6) -0.0060(5) -0.0144(5) -0.0163(6)
S2 0.0401(5) 0.0223(4) 0.0215(3) -0.0058(3) -0.0113(3) -0.0088(3)

loop_
_atom_type_symbol
_atom_type_description
_atom_type_scat_dispersion_real
_atom_type_scat_dispersion_imag
_atom_type_scat_source
C C 0.0033 0.0016 'International Tables Vol C Tables 4.2.6.8 and 6.1.1.4'
H H 0.0000 0.0000 'International Tables Vol C Tables 4.2.6.8 and 6.1.1.4'
N N 0.0061 0.0033 'International Tables Vol C Tables 4.2.6.8 and 6.1.1.4'
O O 0.0106 0.0060 'International Tables Vol C Tables 4.2.6.8 and 6.1.1.4'
Na Na 0.0362 0.0249 'International Tables Vol C Tables 4.2.6.8 and 6.1.1.4'
S S 0.1246 0.1234 'International Tables Vol C Tables 4.2.6.8 and 6.1.1.4'

loop_
_geom_angle_atom_site_label_1
_geom_angle_atom_site_label_2
_geom_angle_atom_site_label_3
_geom_angle
_geom_angle_site_symmetry_1
_geom_angle_site_symmetry_3
C6 C1 C2 119.5(2) . .
C6 C1 N1 120.6(2) . .
C2 C1 N1 119.9(2) . .
C3 C2 C1 119.2(2) . .
C3 C2 S2 116.77(17) . .
C1 C2 S2 123.88(16) . .
C4 C3 C2 120.6(2) . .
C4 C3 H3 119.7 . .
C2 C3 H3 119.7 . .
C3 C4 C5 119.6(2) . .
C3 C4 H4 120.2 . .
C5 C4 H4 120.2 . .
C6 C5 C4 120.8(2) . .
C6 C5 H5 119.6 . .
C4 C5 H5 119.6 . .
C5 C6 C1 120.2(2) . .
C5 C6 H6 119.9 . .
C1 C6 H6 119.9 . .
N2 C7 C8 126.09(19) . .
N2 C7 C9 114.1(2) . .
C8 C7 C9 119.76(18) . .
O1 C8 N4 119.9(2) . .
O1 C8 C7 123.6(2) . .
N4 C8 C7 116.50(19) . .
O3 C9 N3 120.7(2) . .
O3 C9 C7 124.48(19) . .
N3 C9 C7 114.8(2) . .
O2 C10 N3 123.2(2) . .
O2 C10 N4 120.6(2) . .
N3 C10 N4 116.13(19) . .
N2 N1 C1 118.8(2) . .
N2 N1 H1N 122.7(17) . .
C1 N1 H1N 118.5(17) . .
N1 N2 C7 120.9(2) . .
C10 N3 C9 127.02(19) . .
C10 N3 H3N 115.6(19) . .
C9 N3 H3N 117.3(19) . .
C8 N4 C10 125.7(2) . .
C8 N4 H4N 119.0(18) . .
C10 N4 H4N 115.0(18) . .
C8 O1 Na2 166.2(2) . .
Na2 O10 H10A 114(2) . .
Na2 O10 H10B 110(2) . .
H10A O10 H10B 105(3) . .
S2 O11 Na2 137.59(12) . .
Na2 O20 H20A 119(2) . .
Na2 O20 H20B 109(2) . .
H20A O20 H20B 104(3) . .
Na2 O30 Na2 95.54(8) 2_556 .
Na2 O30 H30A 124.7(19) 2_556 .
Na2 O30 H30A 107(2) . .
Na2 O30 H30B 124(3) 2_556 .
Na2 O30 H30B 95(3) . .
H30A O30 H30B 104(3) . .
O11 Na2 O30 165.58(10) . 2_556
O11 Na2 O10 79.52(8) . .
O30 Na2 O10 111.66(9) 2_556 .
O11 Na2 O20 107.10(7) . .
O30 Na2 O20 83.69(8) 2_556 .
O10 Na2 O20 84.32(9) . .
O11 Na2 O1 77.68(7) . .
O30 Na2 O1 91.98(7) 2_556 .
O10 Na2 O1 94.56(8) . .
O20 Na2 O1 174.74(8) . .
O11 Na2 O30 87.06(8) . .
O30 Na2 O30 84.46(8) 2_556 .
O10 Na2 O30 159.16(8) . .
O20 Na2 O30 84.49(9) . .
O1 Na2 O30 98.09(9) . .
O11 Na2 Na2 125.57(8) . 2_556
O30 Na2 Na2 45.02(7) 2_556 2_556
O10 Na2 Na2 154.13(8) . 2_556
O20 Na2 Na2 82.05(7) . 2_556
O1 Na2 Na2 97.01(7) . 2_556
O30 Na2 Na2 39.44(5) . 2_556
O12 S2 O13 112.96(13) . .
O12 S2 O11 112.79(11) . .
O13 S2 O11 111.92(14) . .
O12 S2 C2 106.09(13) . .
O13 S2 C2 106.36(11) . .
O11 S2 C2 106.07(10) . .

loop_
_geom_bond_atom_site_label_1
_geom_bond_atom_site_label_2
_geom_bond_distance
_geom_bond_site_symmetry_2
C1 C6 1.386(4) .
C1 C2 1.400(3) .
C1 N1 1.416(3) .
C2 C3 1.394(3) .
C2 S2 1.768(2) .
C3 C4 1.375(4) .
C3 H3 0.9500 .
C4 C5 1.384(4) .
C4 H4 0.9500 .
C5 C6 1.372(3) .
C5 H5 0.9500 .
C6 H6 0.9500 .
C7 N2 1.315(3) .
C7 C8 1.450(3) .
C7 C9 1.480(3) .
C8 O1 1.229(3) .
C8 N4 1.373(3) .
C9 O3 1.213(3) .
C9 N3 1.381(3) .
C10 O2 1.221(3) .
C10 N3 1.355(3) .
C10 N4 1.381(3) .
N1 N2 1.301(3) .
N1 H1N 0.87(3) .
N3 H3N 0.866(17) .
N4 H4N 0.874(18) .
O1 Na2 2.4539(19) .
O10 Na2 2.416(3) .
O10 H10A 0.83(4) .
O10 H10B 0.85(3) .
O11 S2 1.4550(18) .
O11 Na2 2.3265(17) .
O12 S2 1.440(2) .
O13 S2 1.4428(19) .
O20 Na2 2.431(2) .
O20 H20A 0.880(17) .
O20 H20B 0.902(18) .
O30 Na2 2.3315(19) 2_556
O30 Na2 2.596(3) .
O30 H30A 0.855(17) .
O30 H30B 0.71(3) .
Na2 O30 2.3315(19) 2_556
Na2 Na2 3.653(2) 2_556

loop_
_geom_hbond_atom_site_label_D
_geom_hbond_atom_site_label_H
_geom_hbond_atom_site_label_A
_geom_hbond_distance_DH
_geom_hbond_distance_HA
_geom_hbond_distance_DA
_geom_hbond_angle_DHA
_geom_hbond_site_symmetry_A
C3 H3 O13 0.95 2.50 3.355(3) 149.9 2_666
C6 H6 O20 0.95 2.60 3.526(3) 166.0 1_564
N1 H1N O1 0.87(3) 2.07(3) 2.698(3) 128(2) .
N1 H1N O11 0.87(3) 2.02(3) 2.719(3) 136(2) .
N1 H1N S2 0.87(3) 2.68(3) 3.100(2) 111(2) .
N3 H3N O12 0.866(17) 2.058(19) 2.887(3) 160(3) 1_554
N3 H3N O12 0.866(17) 2.64(3) 3.237(3) 127(3) 2_565
N3 H3N S2 0.866(17) 3.00(3) 3.677(2) 136(3) 1_554
N4 H4N O2 0.874(18) 2.055(18) 2.928(3) 176(3) 2
O10 H10A O13 0.83(4) 1.98(3) 2.795(3) 166(3) 2_656
O10 H10A S2 0.83(4) 2.85(4) 3.628(2) 158(2) 2_656
O10 H10B O20 0.85(3) 2.12(3) 2.965(3) 175(3) 2_656
O20 H20A O3 0.880(17) 2.26(3) 2.872(3) 127(2) 1_546
O20 H20B O11 0.902(18) 2.44(2) 3.189(4) 140(2) 2_656
O20 H20B O13 0.902(18) 2.41(2) 3.251(4) 155(3) 2_656
O20 H20B S2 0.902(18) 2.831(18) 3.724(3) 171(2) 2_656
O30 H30A O2 0.855(17) 2.127(19) 2.966(3) 167(3) 1_556
O30 H30B O3 0.71(3) 2.38(4) 3.038(3) 153(3) 2_565
O30 H30B O12 0.71(3) 2.48(3) 2.925(3) 122(3) .
